data_7229821
loop_
_publ_author_name
'Al-Terkawi, Abdal-Azim'
'Scholz, Gudrun'
'Prinz, Carsten'
'Zimathies, Annett'
'Emmerling, Franziska'
'Kemnitz, Erhard'

_publ_section_title
;
 Hydrated and dehydrated Ca-coordination polymers based on
 benzene-dicarboxylates: mechanochemical synthesis, structure refinement,
 and spectroscopic characterization
;
_journal_issue 7
_journal_name_full CrystEngComm
_journal_page_first 946
_journal_paper_doi 10.1039/C7CE01906H
_journal_volume 20
_journal_year 2018
_chemical_compound_source 'Mechanochemical synthesis'
_chemical_formula_moiety 'C8 H10 Ca O7'
_chemical_formula_sum 'C8 H10 Ca O7'
_chemical_formula_weight 258.24
_chemical_name_common 'Ca-Terephthalate trihydrate'
_chemical_name_mineral 'Ca-Terephthalate trihydrate'
_chemical_name_systematic 'Ca-Terephthalate trihydrate'
_space_group_IT_number 14
_space_group_name_Hall '-P 2ybc'
_space_group_name_H-M_alt 'P 1 21/c 1'
_symmetry_cell_setting monoclinic
_symmetry_Int_Tables_number 14
_symmetry_space_group_name_Hall '-P 2ybc'
_symmetry_space_group_name_H-M 'P 1 21/c 1'
_audit_update_record
;
2017-10-28 deposited with the CCDC.
2017-12-27 downloaded from the CCDC.
;
_cell_angle_alpha 90
_cell_angle_beta 92.208(5)
_cell_angle_gamma 90
_cell_formula_units_Z 4
_cell_length_a 7.1114(2)
_cell_length_b 21.6561(9)
_cell_length_c 6.5925(3)
_cell_measurement_temperature 293
_cell_volume 1014.53(7)
_computing_cell_refinement 'TOPAS Academic (Coelho, 2007)'
_computing_data_reduction 'DASH (David <i>et al.</i>, 2006)'
_computing_molecular_graphics 'Diamond (Crystal Impact GbR,2014)'
_computing_publication_material 'publCIF (Westrip, 2010)'
_computing_structure_refinement 'TOPAS Academic (Coelho, 2007)'
_computing_structure_solution 'DASH (David <i>et al.</i>, 2006)'
_diffrn_ambient_temperature 293(2)
_diffrn_measurement_device_type 'D8 Discover Bruker'
_diffrn_radiation_probe x-ray
_diffrn_radiation_source 'X-ray tube'
_exptl_absorpt_coefficient_mu 5.580
_exptl_absorpt_correction_type none
_exptl_crystal_colour white
_exptl_crystal_density_diffrn 1.691
_exptl_crystal_density_method 'Not Measured'
_exptl_crystal_description powder
_exptl_crystal_F_000 536
_pd_char_colour white
_pd_char_particle_morphology platelike
_pd_meas_2theta_range_max 29.86
_pd_meas_2theta_range_min 5.4
_pd_proc_2theta_range_inc 0.009
_pd_proc_info_excluded_regions none
_pd_proc_ls_prof_wR_factor 314
_pd_spec_mounting '0.5 mm glass capillary'
_pd_spec_mount_mode transmission
_refine_ls_goodness_of_fit_all 3.00
_refine_ls_R_I_factor 1.747
_cod_data_source_file c7ce01906h2.cif
_cod_data_source_block CaWIpP21c
_cod_depositor_comments 'Adding full bibliography for 7229820--7229823.cif.'
_cod_original_sg_symbol_H-M 'P 21/c'
_cod_database_code 7229821

loop_
_space_group_symop_id
_space_group_symop_operation_xyz
1 x,y,z
2 -x,1/2+y,1/2-z
3 -x,-y,-z
4 x,1/2-y,1/2+z

loop_
_atom_site_label
_atom_site_type_symbol
_atom_site_symmetry_multiplicity
_atom_site_fract_x
_atom_site_fract_y
_atom_site_fract_z
_atom_site_occupancy
_atom_site_B_iso_or_equiv
Ca1 Ca 4 0.33522 0.71437 0.50533 1 1
C1 C 4 0.2494 0.58639 0.0061 1 1
C2 C 4 0.2697 0.55379 -0.1717 1 1
H2A H 4 0.2872 0.5751 -0.2921 1 1
C3 C 4 0.2645 0.49009 -0.174 1 1
H3A H 4 0.2789 0.469 -0.2954 1 1
C4 C 4 0.238 0.45727 0.0033 1 1
C5 C 4 0.2166 0.48997 0.1814 1 1
H5A H 4 0.1983 0.4686 0.3017 1 1
C6 C 4 0.2219 0.55384 0.1837 1 1
H6A H 4 0.2071 0.575 0.3049 1 1
C7 C 4 0.2585 0.65521 0.0069 1 1
C8 C 4 0.234 0.38767 0.0005 1 1
O1W O 4 0.5346 0.62649 0.4978 1 1
H1WA H 4 0.6078 0.6243 0.3754 1 1
H1WB H 4 0.6171 0.622 0.6077 1 1
O1 O 4 0.2522 0.68437 0.171 1 1
O2 O 4 0.2744 0.68362 -0.1593 1 1
O2W O 4 0.5926 0.75057 0.7519 1 1
H2WA H 4 0.675 0.7162 0.7847 1 1
H2WB H 4 0.6672 0.7821 0.7112 1 1
O3 O 4 0.2246 0.35995 0.1677 1 1
O3W O 4 0.0188 0.67606 0.5046 1 1
H3WA H 4 -0.037 0.6722 0.3876 1 1
H3WB H 4 -0.0425 0.6674 0.6102 1 1
O4 O 4 0.2405 0.36095 -0.168 1 1

loop_
_atom_type_symbol
_atom_type_description
_atom_type_scat_dispersion_real
_atom_type_scat_dispersion_imag
_atom_type_scat_source
C C 0.0033 0.0016 ' International Tables Vol C Tables 4.2.6.8 and 6.1.1.4'
H H 0.0000 0.0000 ' International Tables Vol C Tables 4.2.6.8 and 6.1.1.4'
Ca Ca 0.2262 0.3064 ' International Tables Vol C Tables 4.2.6.8 and 6.1.1.4'
O O 0.0106 0.0060 ' International Tables Vol C Tables 4.2.6.8 and 6.1.1.4'

loop_
_diffrn_radiation_type
_diffrn_radiation_wavelength
CuK\a~1~ 1.54056

loop_
_geom_angle_atom_site_label_1
_geom_angle_atom_site_label_2
_geom_angle_atom_site_label_3
_geom_angle
_geom_angle_site_symmetry_1
_geom_angle_site_symmetry_3
_geom_angle_publ_flag
O1 Ca1 O1W 83.54(1) . . yes
O1 Ca1 O2W 147.01(1) . . yes
O1 Ca1 O3W 72.59(1) . . yes
O1 Ca1 O2 138.61(1) . 1_556 yes
O1 Ca1 O2W 68.96(1) . 4_564 yes
O1 Ca1 O1 126.15(1) . 4_565 yes
O1 Ca1 O2 78.67(1) . 4_565 yes
O1W Ca1 O2W 81.01(1) . . yes
O1W Ca1 O3W 106.48(1) . . yes
O1W Ca1 O2 85.68(1) . 1_556 yes
O1W Ca1 O2W 77.76(1) . 4_564 yes
O1 Ca1 O1W 148.55(1) 4_565 . yes
O1W Ca1 O2 142.66(1) . 4_565 yes
O2W Ca1 O3W 139.95(1) . . yes
O2 Ca1 O2W 68.89(1) 1_556 . yes
O2W Ca1 O2W 79.33(1) . 4_564 yes
O1 Ca1 O2W 68.19(1) 4_565 . yes
O2 Ca1 O2W 96.57(1) 4_565 . yes
O2 Ca1 O3W 72.49(1) 1_556 . yes
O2W Ca1 O3W 140.58(1) 4_564 . yes
O1 Ca1 O3W 93.80(1) 4_565 . yes
O2 Ca1 O3W 99.13(1) 4_565 . yes
O2 Ca1 O2W 146.08(1) 1_556 4_564 yes
O1 Ca1 O2 77.66(1) 4_565 1_556 yes
O2 Ca1 O2 128.46(1) 1_556 4_565 yes
O1 Ca1 O2W 101.72(1) 4_565 4_564 yes
O2 Ca1 O2W 65.28(1) 4_565 4_564 yes
O1 Ca1 O2 51.69(1) 4_565 4_565 yes
Ca1 O1 C7 158.61(1) . . yes
Ca1 O1 Ca1 96.36(1) . 4_564 yes
Ca1 O1 C7 92.71(1) 4_564 . yes
Ca1 O2 C7 166.42(1) 1_554 . yes
Ca1 O2 C7 94.23(1) 4_564 . yes
Ca1 O2 Ca1 97.04(1) 1_554 4_564 yes
Ca1 O2W Ca1 89.64(1) . 4_565 yes
H1WA O1W H1WB 108.00 . . no
Ca1 O1W H1WA 113.00 . . no
Ca1 O1W H1WB 116.00 . . no
Ca1 O2W H2WA 121.00 4_565 . no
Ca1 O2W H2WA 109.00 . . no
Ca1 O2W H2WB 117.00 . . no
H2WA O2W H2WB 107.00 . . no
Ca1 O2W H2WB 113.00 4_565 . no
Ca1 O3W H3WB 126.00 . . no
Ca1 O3W H3WA 116.00 . . no
H3WA O3W H3WB 119.00 . . no
C2 C1 C6 118.66(1) . . no
C2 C1 C7 120.53(1) . . no
C6 C1 C7 120.82(1) . . no
C1 C2 C3 121.12(1) . . no
C2 C3 C4 120.49(1) . . no
C3 C4 C5 118.39(1) . . no
C3 C4 C8 120.34(1) . . no
C5 C4 C8 121.27(1) . . no
C4 C5 C6 121.11(1) . . no
C1 C6 C5 120.23(1) . . no
O2 C7 C1 119.21(1) . . yes
O1 C7 O2 120.60(1) . . yes
O1 C7 C1 120.19(1) . . yes
O3 C8 C4 117.87(1) . . yes
O4 C8 C4 118.07(1) . . yes
O3 C8 O4 124.06(1) . . yes
C1 C2 H2A 119.00 . . no
C3 C2 H2A 119.00 . . no
C2 C3 H3A 120.00 . . no
C4 C3 H3A 120.00 . . no
C4 C5 H5A 119.00 . . no
C6 C5 H5A 119.00 . . no
C1 C6 H6A 120.00 . . no
C5 C6 H6A 120.00 . . no

loop_
_geom_bond_atom_site_label_1
_geom_bond_atom_site_label_2
_geom_bond_distance
_geom_bond_site_symmetry_2
_geom_bond_publ_flag
Ca1 O1 2.3512(1) . yes
Ca1 O1W 2.3749(1) . yes
Ca1 O2W 2.5254(1) . yes
Ca1 O3W 2.3981(1) . yes
Ca1 O2 2.3648(1) 1_556 yes
Ca1 O2W 2.6370(1) 4_564 yes
Ca1 O1 2.5298(1) 4_565 yes
Ca1 O2 2.4918(1) 4_565 yes
O1 C7 1.2549(1) . yes
O2 C7 1.2655(1) . yes
O3 C8 1.2592(1) . yes
O4 C8 1.2550(1) . yes
O1W H1WA 0.9800 . no
O1W H1WB 0.9200 . no
O2W H2WA 0.9700 . no
O2W H2WB 0.9100 . no
O3W H3WB 0.8600 . no
O3W H3WA 0.8600 . no
C1 C2 1.3807(1) . no
C1 C6 1.3870(1) . no
C1 C7 1.4918(1) . no
C2 C3 1.3801(1) . no
C3 C4 1.3870(1) . no
C4 C8 1.5076(1) . no
C4 C5 1.3846(1) . no
C5 C6 1.3838(1) . no
C2 H2A 0.9300 . no
C3 H3A 0.9300 . no
C5 H5A 0.9300 . no
C6 H6A 0.9300 . no

loop_
_geom_hbond_atom_site_label_D
_geom_hbond_atom_site_label_H
_geom_hbond_atom_site_label_A
_geom_hbond_distance_DH
_geom_hbond_distance_HA
_geom_hbond_distance_DA
_geom_hbond_angle_DHA
_geom_hbond_site_symmetry_A
_geom_hbond_publ_flag
O1W H1WA O4 0.9800 1.8000 2.7617(1) 166.00 3_665 yes
O1W H1WB O3 0.9200 1.8700 2.7551(1) 162.00 3_666 yes
O2W H2WA O3 0.9700 1.8200 2.7652(1) 165.00 3_666 yes
O2W H2WB O4 0.9100 1.8600 2.7348(1) 161.00 2_655 yes
O3W H3WA O4 0.8600 2.1300 2.9413(1) 157.00 3_565 yes
O3W H3WB O3 0.8600 2.0800 2.9257(1) 170.00 3_566 yes
C2 H2A O1W 0.9300 2.5400 3.3303(2) 143.00 1_554 yes

loop_
_geom_torsion_atom_site_label_1
_geom_torsion_atom_site_label_2
_geom_torsion_atom_site_label_3
_geom_torsion_atom_site_label_4
_geom_torsion
_geom_torsion_site_symmetry_1
_geom_torsion_site_symmetry_3
_geom_torsion_site_symmetry_4
_geom_torsion_publ_flag
O1W Ca1 O1 C7 -9.21(1) . . . no
O1W Ca1 O1 Ca1 -123.75(1) . . 4_564 no
O2W Ca1 O1 C7 53.20(1) . . . no
O2W Ca1 O1 Ca1 -61.34(1) . . 4_564 no
O3W Ca1 O1 C7 -118.76(1) . . . no
O3W Ca1 O1 Ca1 126.70(1) . . 4_564 no
O2 Ca1 O1 C7 -85.14(1) 1_556 . . no
O2 Ca1 O1 Ca1 160.32(1) 1_556 . 4_564 no
O2W Ca1 O1 C7 70.13(1) 4_564 . . no
O2W Ca1 O1 Ca1 -44.42(1) 4_564 . 4_564 no
O1 Ca1 O1 C7 159.47(1) 4_565 . . no
O1 Ca1 O1 Ca1 44.93(1) 4_565 . 4_564 no
O2 Ca1 O1 C7 137.80(1) 4_565 . . no
O2 Ca1 O1 Ca1 23.26(1) 4_565 . 4_564 no
O1 Ca1 O2W Ca1 164.01(1) . . 4_565 no
O1W Ca1 O2W Ca1 -132.91(1) . . 4_565 no
O3W Ca1 O2W Ca1 -27.96(1) . . 4_565 no
O2 Ca1 O2W Ca1 -44.09(1) 1_556 . 4_565 no
O2W Ca1 O2W Ca1 147.96(1) 4_564 . 4_565 no
O1 Ca1 O2W Ca1 40.62(1) 4_565 . 4_565 no
O2 Ca1 O2W Ca1 84.71(1) 4_565 . 4_565 no
O1 Ca1 O2 Ca1 -154.93(1) . 1_556 4_565 no
O1W Ca1 O2 Ca1 129.92(1) . 1_556 4_565 no
O2W Ca1 O2 Ca1 47.90(1) . 1_556 4_565 no
O3W Ca1 O2 Ca1 -121.29(1) . 1_556 4_565 no
O1 Ca1 O2W Ca1 44.17(1) . 4_564 4_564 no
O1W Ca1 O2W Ca1 131.89(1) . 4_564 4_564 no
O2W Ca1 O2W Ca1 -145.11(1) . 4_564 4_564 no
O3W Ca1 O2W Ca1 30.75(1) . 4_564 4_564 no
O1 Ca1 O1 Ca1 166.99(1) . 4_565 4_565 no
O1 Ca1 O1 C7 -32.41(1) . 4_565 4_565 no
O1W Ca1 O1 Ca1 -34.96(1) . 4_565 4_565 no
O1W Ca1 O1 C7 125.64(1) . 4_565 4_565 no
O2W Ca1 O1 Ca1 -47.28(1) . 4_565 4_565 no
O2W Ca1 O1 C7 113.33(1) . 4_565 4_565 no
O3W Ca1 O1 Ca1 95.83(1) . 4_565 4_565 no
O3W Ca1 O1 C7 -103.57(1) . 4_565 4_565 no
O1 Ca1 O2 Ca1 -25.03(1) . 4_565 4_564 no
O1 Ca1 O2 C7 162.56(1) . 4_565 4_565 no
O1W Ca1 O2 Ca1 38.12(1) . 4_565 4_564 no
O1W Ca1 O2 C7 -134.30(1) . 4_565 4_565 no
O2W Ca1 O2 Ca1 121.90(1) . 4_565 4_564 no
O2W Ca1 O2 C7 -50.52(1) . 4_565 4_565 no
O3W Ca1 O2 Ca1 -95.07(1) . 4_565 4_564 no
O3W Ca1 O2 C7 92.51(1) . 4_565 4_565 no
Ca1 O1 C7 O2 -124.03(1) . . . no
Ca1 O1 C7 O2 -8.87(1) 4_564 . . no
Ca1 O1 C7 C1 55.29(1) . . . no
Ca1 O1 C7 C1 170.46(1) 4_564 . . no
Ca1 O2 C7 C1 -170.31(1) 4_564 . . no
Ca1 O2 C7 O1 9.02(1) 4_564 . . no
C2 C1 C6 C5 0.50(1) . . . no
C6 C1 C2 C3 -0.53(1) . . . no
C7 C1 C2 C3 178.98(1) . . . no
C2 C1 C7 O1 -175.36(1) . . . no
C2 C1 C7 O2 3.97(1) . . . no
C7 C1 C6 C5 -179.01(1) . . . no
C6 C1 C7 O2 -176.53(1) . . . no
C6 C1 C7 O1 4.14(1) . . . no
C1 C2 C3 C4 0.21(1) . . . no
C2 C3 C4 C8 -179.49(1) . . . no
C2 C3 C4 C5 0.15(1) . . . no
C3 C4 C8 O3 174.46(1) . . . no
C3 C4 C5 C6 -0.18(1) . . . no
C8 C4 C5 C6 179.46(1) . . . no
C5 C4 C8 O4 174.92(1) . . . no
C3 C4 C8 O4 -5.45(1) . . . no
C5 C4 C8 O3 -5.18(1) . . . no
C4 C5 C6 C1 -0.14(1) . . . no
